data_4518036
loop_
_publ_author_name
'Das Adhikari, Gopal Krushna'
'Chebolu, Rajesh'
'Ravikumar, Ponneri Chandrababu'

_publ_section_title
;
 Regio- and Stereoselective Synthesis of the Core Structure of
 Hexahydrobenzo[<i>c</i>]phenanthridine Alkaloids via Redox-Neutral
 Cp*Rh(III)-Catalyzed C-H/N-H Annulation of Cyclic Alkenes with
 Benzamides.
;
_journal_issue 37
_journal_name_full 'ACS omega'
_journal_page_first 24033
_journal_page_last 24044
_journal_paper_doi 10.1021/acsomega.0c03434
_journal_volume 5
_journal_year 2020
_chemical_formula_moiety '4(C17 H15 N O)'
_chemical_formula_sum 'C68 H60 N4 O4'
_chemical_formula_weight 997.20
_space_group_crystal_system triclinic
_space_group_IT_number 2
_space_group_name_Hall '-P 1'
_space_group_name_H-M_alt 'P -1'
_atom_sites_solution_hydrogens geom
_audit_creation_date 2019-06-08
_audit_creation_method
;
Olex2 1.2
(compiled 2017.03.28 svn.r3405 for OlexSys, GUI svn.r5337)
;
_cell_angle_alpha 105.516(2)
_cell_angle_beta 102.852(3)
_cell_angle_gamma 102.045(3)
_cell_formula_units_Z 1
_cell_length_a 9.3640(4)
_cell_length_b 12.4629(4)
_cell_length_c 12.6747(3)
_cell_measurement_reflns_used 11079
_cell_measurement_temperature 298
_cell_measurement_theta_max 75.3420
_cell_measurement_theta_min 3.7960
_cell_volume 1331.73(9)
_computing_cell_refinement 'CrysAlisPro 1.171.39.46b (Rigaku OD, 2018)'
_computing_data_collection 'CrysAlisPro 1.171.39.46b (Rigaku OD, 2018)'
_computing_data_reduction 'CrysAlisPro 1.171.39.46b (Rigaku OD, 2018)'
_computing_molecular_graphics 'Olex2 (Dolomanov et al., 2009)'
_computing_publication_material 'Olex2 (Dolomanov et al., 2009)'
_computing_structure_refinement 'ShelXL (Sheldrick, 2015)'
_diffrn_ambient_temperature 298.0
_diffrn_detector_type 'Pilatus 200K'
_diffrn_measured_fraction_theta_full 1.000
_diffrn_measured_fraction_theta_max 1.000
_diffrn_measurement_details
;
List of Runs (angles in degrees, time in seconds):

  # Type    Start    End  Width  t~exp~   \w     \q     \k     \f   Frames
--------------------------------------------------------------------------
  1  \w   -105.00 -35.00   0.50    1.00    --  -38.50 -36.00 104.00  140
  2  \w    -42.00  28.00   0.50    1.00    --  -38.50  36.00 -98.00  140
  3  \w     46.00 116.00   0.50    1.00    --   49.31  36.00 -98.00  140
  4  \w    -17.00  53.00   0.50    1.00    --   49.31 -36.00 104.00  140
  5  \w    100.00 169.00   0.50    3.00    --  102.63  36.00 -98.00  138
  6  \w     36.00 106.00   0.50    3.00    --  102.63 -36.00 104.00  140
  7  \w    -89.00  -2.00   0.50    1.00    --  -38.50 125.00 -90.00  174
  8  \w   -108.00 -33.00   0.50    1.00    --  -38.50 -19.00 150.00  150
  9  \w   -101.00 -27.00   0.50    1.00    --  -38.50 -57.00  90.00  148
 10  \w     24.00 100.00   0.50    1.00    --   49.31-125.00 -30.00  152
 11  \w     34.00 110.00   0.50    3.00    --  102.63 -94.00-150.00  152
 12  \w     34.00 111.00   0.50    3.00    --  102.63 -15.00  60.00  154
 13  \w     35.00 106.00   0.50    3.00    --  102.63 -30.00-120.00  142
 14  \w     35.00 106.00   0.50    3.00    --  102.63 -30.00  30.00  142
 15  \w     38.00 118.00   0.50    3.00    --  102.63-125.00  30.00  160
 16  \w     40.00 116.00   0.50    3.00    --  102.63 -61.00 120.00  152
 17  \w     34.00 110.00   0.50    3.00    --  102.63 -94.00 -90.00  152
 18  \w     90.00 165.00   0.50    3.00    --  102.63  61.00  60.00  150
 19  \w     90.00 165.00   0.50    3.00    --  102.63  61.00-150.00  150
 20  \w     40.00 116.00   0.50    3.00    --  102.63 -61.00  60.00  152
 21  \w     38.00 126.00   0.50    3.00    --  102.63 -77.00-150.00  176
 22  \w     95.00 171.00   0.50    3.00    --  102.63  15.00  30.00  152
 23  \w     40.00 116.00   0.50    3.00    --  102.63 -61.00 -30.00  152
 24  \w     34.00 110.00   0.50    3.00    --  102.63 -94.00  90.00  152
 25  \w     38.00 107.00   0.50    3.00    --  102.63 -45.00-120.00  138
 26  \w     98.00 167.00   0.50    3.00    --  102.63  45.00-120.00  138
 27  \w     38.00 118.00   0.50    3.00    --  102.63-125.00 150.00  160
 28  \w     34.00 110.00   0.50    3.00    --  102.63 -94.00  30.00  152
 29  \w     94.00 168.00   0.50    3.00    --  102.63 125.00 150.00  148
 30  \w     26.00 114.00   0.50    1.00    --   49.31  77.00-180.00  176
 31  \w     26.00 114.00   0.50    1.00    --   49.31  77.00 -90.00  176
 32  \w     26.00 114.00   0.50    1.00    --   49.31  77.00 -30.00  176
 33  \w     26.00 114.00   0.50    1.00    --   49.31  77.00 120.00  176
 34  \w     26.00 114.00   0.50    1.00    --   49.31  77.00  60.00  176
 35  \w     26.00 114.00   0.50    1.00    --   49.31  77.00-120.00  176
 36  \w     26.00 114.00   0.50    1.00    --   49.31  77.00  30.00  176
 37  \w     80.00 165.00   0.50    3.00    --  102.63  77.00 -60.00  170
 38  \w     95.00 171.00   0.50    3.00    --  102.63  15.00 150.00  152
;
_diffrn_measurement_device 'four-circle diffractometer'
_diffrn_measurement_device_type 'SuperNova, Dual, Cu at home/near, Pilatus 200K'
_diffrn_measurement_method '\w scans'
_diffrn_radiation_type CuK\a
_diffrn_radiation_wavelength 1.54184
_diffrn_reflns_av_unetI/netI 0.0835
_diffrn_reflns_Laue_measured_fraction_full 1.000
_diffrn_reflns_Laue_measured_fraction_max 1.000
_diffrn_reflns_limit_h_max 10
_diffrn_reflns_limit_h_min -11
_diffrn_reflns_limit_k_max 14
_diffrn_reflns_limit_k_min -14
_diffrn_reflns_limit_l_max 15
_diffrn_reflns_limit_l_min -15
_diffrn_reflns_number 4749
_diffrn_reflns_point_group_measured_fraction_full 1.000
_diffrn_reflns_point_group_measured_fraction_max 1.000
_diffrn_reflns_theta_full 67.000
_diffrn_reflns_theta_max 67.000
_diffrn_reflns_theta_min 3.788
_exptl_absorpt_coefficient_mu 0.605
_exptl_absorpt_correction_T_max 1.00000
_exptl_absorpt_correction_T_min 0.60172
_exptl_absorpt_correction_type multi-scan
_exptl_absorpt_process_details
;
CrysAlisPro 1.171.39.46b (Rigaku Oxford Diffraction, 2018)
Empirical absorption correction using spherical harmonics,
 implemented in SCALE3 ABSPACK scaling algorithm.
;
_exptl_crystal_colour colourless
_exptl_crystal_colour_primary colourless
_exptl_crystal_density_diffrn 1.243
_exptl_crystal_description cube
_exptl_crystal_F_000 528
_exptl_crystal_size_max 0.26
_exptl_crystal_size_mid 0.25
_exptl_crystal_size_min 0.25
_refine_diff_density_max 0.283
_refine_diff_density_min -0.269
_refine_diff_density_rms 0.064
_refine_ls_extinction_method none
_refine_ls_goodness_of_fit_ref 1.093
_refine_ls_hydrogen_treatment constr
_refine_ls_matrix_type full
_refine_ls_number_parameters 344
_refine_ls_number_reflns 4749
_refine_ls_number_restraints 0
_refine_ls_restrained_S_all 1.093
_refine_ls_R_factor_all 0.1021
_refine_ls_R_factor_gt 0.0892
_refine_ls_shift/su_max 0.000
_refine_ls_shift/su_mean 0.000
_refine_ls_structure_factor_coef Fsqd
_refine_ls_weighting_details 'w=1/[\s^2^(Fo^2^)+(0.1264P)^2^+0.5678P] where P=(Fo^2^+2Fc^2^)/3'
_refine_ls_weighting_scheme calc
_refine_ls_wR_factor_gt 0.2384
_refine_ls_wR_factor_ref 0.2479
_reflns_Friedel_coverage 0.000
_reflns_number_gt 3827
_reflns_number_total 4749
_reflns_threshold_expression 'I > 2\s(I)'
_cod_data_source_file ao0c03434_si_002.cif
_cod_data_source_block pcr-gkd-23-8-18
_cod_depositor_comments 'Adding full bibliography for 4518035--4518036.cif.'
_cod_original_cell_volume 1331.73(8)
_cod_database_code 4518036
_shelx_shelxl_version_number 2016/6
_shelx_space_group_comment
;
The symmetry employed for this shelxl refinement is uniquely defined
by the following loop, which should always be used as a source of
symmetry information in preference to the above space-group names.
They are only intended as comments.
;
_shelx_estimated_absorpt_t_max 0.863
_shelx_estimated_absorpt_t_min 0.859
_olex2_refinement_description
;
1. Twinned data refinement
 Scales: 0.813(7)
 0.187(7)
2. Fixed Uiso
 At 1.2 times of:
  All C(H) groups, All C(H,H) groups, All N(H) groups
3.a Ternary CH refined with riding coordinates:
 C26(H26), C9(H9), C8(H8), C25(H25)
3.b Secondary CH2 refined with riding coordinates:
 C34(H34A,H34B), C16(H16A,H16B), C17(H17A,H17B), C33(H33A,H33B)
3.c Aromatic/amide H refined with riding coordinates:
 N2(H2), N1(H1), C28(H28), C6(H6), C3(H3), C29(H29), C11(H11), C31(H31),
 C23(H23), C20(H20), C5(H5), C30(H30), C4(H4), C14(H14), C21(H21), C22(H22),
 C13(H13), C12(H12)
;
_olex2_submission_special_instructions 'No special instructions were received'
_oxdiff_exptl_absorpt_empirical_details
;
Empirical correction (ABSPACK) includes:
- Absorption correction using spherical harmonics
- Frame scaling
;

loop_
_space_group_symop_operation_xyz
'x, y, z'
'-x, -y, -z'

loop_
_atom_site_label
_atom_site_type_symbol
_atom_site_fract_x
_atom_site_fract_y
_atom_site_fract_z
_atom_site_U_iso_or_equiv
_atom_site_adp_type
_atom_site_occupancy
_atom_site_site_symmetry_order
_atom_site_calc_flag
_atom_site_refinement_flags_posn
_atom_site_refinement_flags_adp
_atom_site_refinement_flags_occupancy
_atom_site_disorder_assembly
_atom_site_disorder_group
O1 O 0.2066(2) 0.50337(17) 0.67324(16) 0.0516(5) Uani 1 1 d . . . . .
O2 O 0.2365(3) 0.79894(19) 0.69756(18) 0.0688(7) Uani 1 1 d . . . . .
N2 N 0.2274(3) 0.65980(19) 0.53783(19) 0.0440(6) Uani 1 1 d . . . . .
H2 H 0.243191 0.613750 0.576139 0.053 Uiso 1 1 calc R . . . .
N1 N 0.2195(3) 0.64712(19) 0.83057(18) 0.0444(6) Uani 1 1 d . . . . .
H1 H 0.244250 0.698600 0.799145 0.053 Uiso 1 1 calc R . . . .
C2 C 0.1901(3) 0.4538(2) 0.8401(2) 0.0451(7) Uani 1 1 d . . . . .
C27 C 0.2391(3) 0.5028(2) 0.3795(2) 0.0417(6) Uani 1 1 d . . . . .
C1 C 0.2053(3) 0.5363(2) 0.7745(2) 0.0415(6) Uani 1 1 d . . . . .
C10 C 0.2517(4) 0.8158(3) 0.9938(2) 0.0493(7) Uani 1 1 d . . . . .
C18 C 0.2309(3) 0.7673(2) 0.5947(2) 0.0488(7) Uani 1 1 d . . . . .
C7 C 0.2222(3) 0.4961(3) 0.9595(2) 0.0467(7) Uani 1 1 d . . . . .
C26 C 0.1980(3) 0.6156(2) 0.4129(2) 0.0413(6) Uani 1 1 d . . . . .
H26 H 0.088535 0.600080 0.376467 0.050 Uiso 1 1 calc R . . . .
C9 C 0.1947(3) 0.6848(2) 0.9435(2) 0.0442(6) Uani 1 1 d . . . . .
H9 H 0.084668 0.660637 0.933515 0.053 Uiso 1 1 calc R . . . .
C8 C 0.2730(3) 0.6253(3) 1.0196(2) 0.0471(7) Uani 1 1 d . . . . .
H8 H 0.241286 0.640702 1.089522 0.057 Uiso 1 1 calc R . . . .
C19 C 0.2277(3) 0.8502(3) 0.5288(3) 0.0511(7) Uani 1 1 d . . . . .
C25 C 0.2855(3) 0.7084(3) 0.3746(2) 0.0479(7) Uani 1 1 d . . . . .
H25 H 0.249198 0.684026 0.290753 0.057 Uiso 1 1 calc R . . . .
C24 C 0.2535(3) 0.8217(3) 0.4218(3) 0.0519(7) Uani 1 1 d . . . . .
C32 C 0.3741(3) 0.4978(3) 0.3517(2) 0.0490(7) Uani 1 1 d . . . . .
C28 C 0.1375(4) 0.4013(3) 0.3743(2) 0.0513(7) Uani 1 1 d . . . . .
H28 H 0.047588 0.404784 0.393022 0.062 Uiso 1 1 calc R . . . .
C15 C 0.3913(4) 0.8721(3) 1.0775(2) 0.0575(8) Uani 1 1 d . . . . .
C6 C 0.2086(4) 0.4169(3) 1.0186(3) 0.0617(8) Uani 1 1 d . . . . .
H6 H 0.231247 0.443855 1.097948 0.074 Uiso 1 1 calc R . . . .
C34 C 0.4556(4) 0.7173(3) 0.4101(3) 0.0570(8) Uani 1 1 d . . . . .
H34A H 0.511420 0.778995 0.388995 0.068 Uiso 1 1 calc R . . . .
H34B H 0.492180 0.737420 0.492731 0.068 Uiso 1 1 calc R . . . .
C3 C 0.1446(4) 0.3352(3) 0.7822(3) 0.0575(8) Uani 1 1 d . . . . .
H3 H 0.123806 0.307534 0.702962 0.069 Uiso 1 1 calc R . . . .
C29 C 0.1676(4) 0.2956(3) 0.3419(3) 0.0614(8) Uani 1 1 d . . . . .
H29 H 0.099117 0.228492 0.339507 0.074 Uiso 1 1 calc R . . . .
C16 C 0.4925(4) 0.8053(3) 1.1240(3) 0.0689(10) Uani 1 1 d . . . . .
H16A H 0.490726 0.812282 1.201765 0.083 Uiso 1 1 calc R . . . .
H16B H 0.596768 0.840255 1.127100 0.083 Uiso 1 1 calc R . . . .
C17 C 0.4457(4) 0.6771(3) 1.0535(3) 0.0575(8) Uani 1 1 d . . . . .
H17A H 0.495763 0.635665 1.097832 0.069 Uiso 1 1 calc R . . . .
H17B H 0.478496 0.668062 0.985072 0.069 Uiso 1 1 calc R . . . .
C11 C 0.1605(5) 0.8803(3) 0.9536(3) 0.0669(9) Uani 1 1 d . . . . .
H11 H 0.066637 0.841956 0.898174 0.080 Uiso 1 1 calc R . . . .
C31 C 0.4020(4) 0.3903(3) 0.3183(3) 0.0636(9) Uani 1 1 d . . . . .
H31 H 0.491324 0.385818 0.299033 0.076 Uiso 1 1 calc R . . . .
C33 C 0.4869(4) 0.6046(3) 0.3540(3) 0.0642(9) Uani 1 1 d . . . . .
H33A H 0.485534 0.599205 0.276007 0.077 Uiso 1 1 calc R . . . .
H33B H 0.588628 0.606476 0.394856 0.077 Uiso 1 1 calc R . . . .
C23 C 0.2526(5) 0.9021(3) 0.3637(3) 0.0710(10) Uani 1 1 d . . . . .
H23 H 0.270262 0.885510 0.292491 0.085 Uiso 1 1 calc R . . . .
C20 C 0.2016(4) 0.9554(3) 0.5759(4) 0.0695(10) Uani 1 1 d . . . . .
H20 H 0.185282 0.973588 0.647502 0.083 Uiso 1 1 calc R . . . .
C5 C 0.1619(4) 0.2993(3) 0.9609(4) 0.0704(10) Uani 1 1 d . . . . .
H5 H 0.151627 0.247305 1.001240 0.084 Uiso 1 1 calc R . . . .
C30 C 0.3001(5) 0.2900(3) 0.3131(3) 0.0666(9) Uani 1 1 d . . . . .
H30 H 0.320830 0.218961 0.290273 0.080 Uiso 1 1 calc R . . . .
C4 C 0.1302(4) 0.2581(3) 0.8427(4) 0.0681(9) Uani 1 1 d . . . . .
H4 H 0.099191 0.178457 0.804080 0.082 Uiso 1 1 calc R . . . .
C14 C 0.4377(5) 0.9933(3) 1.1191(3) 0.0764(12) Uani 1 1 d . . . . .
H14 H 0.530871 1.032022 1.175270 0.092 Uiso 1 1 calc R . . . .
C21 C 0.1998(5) 1.0332(3) 0.5164(4) 0.0805(12) Uani 1 1 d . . . . .
H21 H 0.181221 1.103611 0.547336 0.097 Uiso 1 1 calc R . . . .
C22 C 0.2254(5) 1.0061(4) 0.4114(4) 0.0855(13) Uani 1 1 d . . . . .
H22 H 0.224537 1.058970 0.371639 0.103 Uiso 1 1 calc R . . . .
C13 C 0.3477(6) 1.0565(3) 1.0784(4) 0.0869(14) Uani 1 1 d . . . . .
H13 H 0.380654 1.137212 1.106858 0.104 Uiso 1 1 calc R . . . .
C12 C 0.2075(6) 0.9997(4) 0.9947(4) 0.0853(13) Uani 1 1 d . . . . .
H12 H 0.146420 1.042102 0.966943 0.102 Uiso 1 1 calc R . . . .

loop_
_atom_site_aniso_label
_atom_site_aniso_U_11
_atom_site_aniso_U_22
_atom_site_aniso_U_33
_atom_site_aniso_U_23
_atom_site_aniso_U_13
_atom_site_aniso_U_12
O1 0.0670(13) 0.0539(12) 0.0371(10) 0.0115(9) 0.0224(9) 0.0206(10)
O2 0.108(2) 0.0527(13) 0.0459(12) 0.0123(10) 0.0382(13) 0.0119(12)
N2 0.0553(13) 0.0450(13) 0.0379(12) 0.0183(10) 0.0227(10) 0.0115(10)
N1 0.0583(14) 0.0444(12) 0.0360(12) 0.0148(10) 0.0223(10) 0.0152(10)
C2 0.0433(14) 0.0494(16) 0.0476(16) 0.0172(12) 0.0191(12) 0.0160(12)
C27 0.0451(14) 0.0536(16) 0.0276(12) 0.0141(11) 0.0124(11) 0.0136(12)
C1 0.0398(13) 0.0489(15) 0.0361(14) 0.0111(11) 0.0140(11) 0.0145(11)
C10 0.0668(18) 0.0481(15) 0.0418(15) 0.0135(12) 0.0356(14) 0.0152(14)
C18 0.0554(17) 0.0467(15) 0.0435(16) 0.0133(12) 0.0228(13) 0.0061(13)
C7 0.0464(15) 0.0577(17) 0.0461(15) 0.0248(13) 0.0240(12) 0.0150(13)
C26 0.0397(13) 0.0517(15) 0.0340(13) 0.0172(11) 0.0133(11) 0.0092(11)
C9 0.0475(15) 0.0503(15) 0.0402(14) 0.0145(12) 0.0248(12) 0.0127(12)
C8 0.0572(17) 0.0564(17) 0.0355(14) 0.0191(12) 0.0259(13) 0.0142(13)
C19 0.0520(16) 0.0463(16) 0.0543(17) 0.0182(13) 0.0196(14) 0.0061(13)
C25 0.0519(16) 0.0591(17) 0.0356(14) 0.0229(12) 0.0152(12) 0.0099(13)
C24 0.0489(16) 0.0538(17) 0.0533(17) 0.0266(14) 0.0139(13) 0.0048(13)
C32 0.0531(16) 0.0711(19) 0.0339(13) 0.0234(13) 0.0202(12) 0.0246(14)
C28 0.0530(16) 0.0526(17) 0.0473(16) 0.0140(13) 0.0183(13) 0.0122(13)
C15 0.076(2) 0.0561(18) 0.0394(15) 0.0089(13) 0.0351(15) 0.0061(16)
C6 0.072(2) 0.069(2) 0.063(2) 0.0354(17) 0.0367(17) 0.0222(17)
C34 0.0510(17) 0.073(2) 0.0565(18) 0.0350(16) 0.0264(14) 0.0083(15)
C3 0.0578(18) 0.0514(17) 0.0605(19) 0.0159(14) 0.0136(15) 0.0173(14)
C29 0.077(2) 0.0518(18) 0.0563(19) 0.0157(14) 0.0225(16) 0.0193(16)
C16 0.071(2) 0.076(2) 0.0431(17) 0.0111(16) 0.0120(15) 0.0017(18)
C17 0.0582(18) 0.071(2) 0.0438(16) 0.0228(15) 0.0151(14) 0.0134(15)
C11 0.086(2) 0.060(2) 0.068(2) 0.0194(16) 0.0424(19) 0.0308(18)
C31 0.075(2) 0.091(3) 0.0477(17) 0.0305(17) 0.0331(16) 0.045(2)
C33 0.0551(18) 0.088(2) 0.068(2) 0.0380(18) 0.0366(16) 0.0234(17)
C23 0.080(2) 0.073(2) 0.074(2) 0.0438(19) 0.0279(19) 0.0177(19)
C20 0.076(2) 0.0522(19) 0.084(3) 0.0212(17) 0.035(2) 0.0146(16)
C5 0.080(2) 0.065(2) 0.089(3) 0.046(2) 0.042(2) 0.0250(18)
C30 0.096(3) 0.069(2) 0.0506(18) 0.0212(16) 0.0315(18) 0.042(2)
C4 0.068(2) 0.0478(18) 0.090(3) 0.0261(17) 0.0239(19) 0.0168(16)
C14 0.107(3) 0.057(2) 0.0530(19) 0.0001(16) 0.046(2) -0.003(2)
C21 0.085(3) 0.053(2) 0.110(3) 0.032(2) 0.035(2) 0.0211(19)
C22 0.093(3) 0.066(2) 0.114(4) 0.057(2) 0.032(3) 0.022(2)
C13 0.141(4) 0.0459(19) 0.085(3) 0.0098(19) 0.076(3) 0.020(2)
C12 0.125(4) 0.060(2) 0.094(3) 0.025(2) 0.065(3) 0.038(2)

loop_
_atom_type_symbol
_atom_type_description
_atom_type_scat_dispersion_real
_atom_type_scat_dispersion_imag
_atom_type_scat_source
C C 0.0181 0.0091 'International Tables Vol C Tables 4.2.6.8 and 6.1.1.4'
H H 0.0000 0.0000 'International Tables Vol C Tables 4.2.6.8 and 6.1.1.4'
N N 0.0311 0.0180 'International Tables Vol C Tables 4.2.6.8 and 6.1.1.4'
O O 0.0492 0.0322 'International Tables Vol C Tables 4.2.6.8 and 6.1.1.4'

loop_
_geom_angle_atom_site_label_1
_geom_angle_atom_site_label_2
_geom_angle_atom_site_label_3
_geom_angle
_geom_angle_site_symmetry_1
_geom_angle_site_symmetry_3
_geom_angle_publ_flag
C18 N2 H2 118.3 . . ?
C18 N2 C26 123.4(2) . . ?
C26 N2 H2 118.3 . . ?
C1 N1 H1 118.6 . . ?
C1 N1 C9 122.9(2) . . ?
C9 N1 H1 118.6 . . ?
C7 C2 C1 120.0(3) . . ?
C3 C2 C1 119.5(3) . . ?
C3 C2 C7 120.5(3) . . ?
C32 C27 C26 121.7(3) . . ?
C28 C27 C26 118.7(2) . . ?
C28 C27 C32 119.5(3) . . ?
O1 C1 N1 122.1(3) . . ?
O1 C1 C2 121.3(2) . . ?
N1 C1 C2 116.6(2) . . ?
C15 C10 C9 121.7(3) . . ?
C15 C10 C11 120.0(3) . . ?
C11 C10 C9 118.3(3) . . ?
O2 C18 N2 122.6(3) . . ?
O2 C18 C19 120.7(3) . . ?
N2 C18 C19 116.7(2) . . ?
C2 C7 C8 119.0(2) . . ?
C6 C7 C2 118.7(3) . . ?
C6 C7 C8 122.3(3) . . ?
N2 C26 C27 109.8(2) . . ?
N2 C26 H26 108.3 . . ?
N2 C26 C25 109.4(2) . . ?
C27 C26 H26 108.3 . . ?
C27 C26 C25 112.7(2) . . ?
C25 C26 H26 108.3 . . ?
N1 C9 C10 109.5(2) . . ?
N1 C9 H9 108.5 . . ?
N1 C9 C8 109.2(2) . . ?
C10 C9 H9 108.5 . . ?
C10 C9 C8 112.6(2) . . ?
C8 C9 H9 108.5 . . ?
C7 C8 C9 109.7(2) . . ?
C7 C8 H8 108.2 . . ?
C7 C8 C17 112.9(2) . . ?
C9 C8 H8 108.2 . . ?
C9 C8 C17 109.5(2) . . ?
C17 C8 H8 108.2 . . ?
C24 C19 C18 119.8(3) . . ?
C20 C19 C18 119.3(3) . . ?
C20 C19 C24 120.9(3) . . ?
C26 C25 H25 108.2 . . ?
C26 C25 C34 109.5(2) . . ?
C24 C25 C26 110.1(2) . . ?
C24 C25 H25 108.2 . . ?
C24 C25 C34 112.7(3) . . ?
C34 C25 H25 108.2 . . ?
C19 C24 C25 119.6(3) . . ?
C23 C24 C19 118.3(3) . . ?
C23 C24 C25 122.1(3) . . ?
C27 C32 C33 121.8(3) . . ?
C31 C32 C27 118.5(3) . . ?
C31 C32 C33 119.7(3) . . ?
C27 C28 H28 119.4 . . ?
C29 C28 C27 121.2(3) . . ?
C29 C28 H28 119.4 . . ?
C10 C15 C16 121.6(3) . . ?
C10 C15 C14 118.6(4) . . ?
C14 C15 C16 119.8(3) . . ?
C7 C6 H6 119.6 . . ?
C5 C6 C7 120.7(3) . . ?
C5 C6 H6 119.6 . . ?
C25 C34 H34A 109.2 . . ?
C25 C34 H34B 109.2 . . ?
H34A C34 H34B 107.9 . . ?
C33 C34 C25 111.9(3) . . ?
C33 C34 H34A 109.2 . . ?
C33 C34 H34B 109.2 . . ?
C2 C3 H3 120.1 . . ?
C4 C3 C2 119.7(3) . . ?
C4 C3 H3 120.1 . . ?
C28 C29 H29 120.2 . . ?
C30 C29 C28 119.5(3) . . ?
C30 C29 H29 120.2 . . ?
C15 C16 H16A 108.8 . . ?
C15 C16 H16B 108.8 . . ?
C15 C16 C17 113.8(3) . . ?
H16A C16 H16B 107.7 . . ?
C17 C16 H16A 108.8 . . ?
C17 C16 H16B 108.8 . . ?
C8 C17 H17A 109.5 . . ?
C8 C17 H17B 109.5 . . ?
C16 C17 C8 110.9(3) . . ?
C16 C17 H17A 109.5 . . ?
C16 C17 H17B 109.5 . . ?
H17A C17 H17B 108.1 . . ?
C10 C11 H11 119.5 . . ?
C12 C11 C10 121.0(4) . . ?
C12 C11 H11 119.5 . . ?
C32 C31 H31 119.3 . . ?
C30 C31 C32 121.5(3) . . ?
C30 C31 H31 119.3 . . ?
C32 C33 C34 113.9(2) . . ?
C32 C33 H33A 108.8 . . ?
C32 C33 H33B 108.8 . . ?
C34 C33 H33A 108.8 . . ?
C34 C33 H33B 108.8 . . ?
H33A C33 H33B 107.7 . . ?
C24 C23 H23 119.9 . . ?
C22 C23 C24 120.1(4) . . ?
C22 C23 H23 119.9 . . ?
C19 C20 H20 120.1 . . ?
C21 C20 C19 119.9(4) . . ?
C21 C20 H20 120.1 . . ?
C6 C5 H5 119.9 . . ?
C6 C5 C4 120.2(3) . . ?
C4 C5 H5 119.9 . . ?
C29 C30 C31 119.8(3) . . ?
C29 C30 H30 120.1 . . ?
C31 C30 H30 120.1 . . ?
C3 C4 C5 120.1(3) . . ?
C3 C4 H4 120.0 . . ?
C5 C4 H4 120.0 . . ?
C15 C14 H14 119.5 . . ?
C13 C14 C15 121.0(4) . . ?
C13 C14 H14 119.5 . . ?
C20 C21 H21 120.2 . . ?
C22 C21 C20 119.7(4) . . ?
C22 C21 H21 120.2 . . ?
C23 C22 H22 119.4 . . ?
C21 C22 C23 121.2(4) . . ?
C21 C22 H22 119.4 . . ?
C14 C13 H13 119.9 . . ?
C14 C13 C12 120.2(4) . . ?
C12 C13 H13 119.9 . . ?
C11 C12 C13 119.1(4) . . ?
C11 C12 H12 120.4 . . ?
C13 C12 H12 120.4 . . ?

loop_
_geom_bond_atom_site_label_1
_geom_bond_atom_site_label_2
_geom_bond_distance
_geom_bond_site_symmetry_2
_geom_bond_publ_flag
O1 C1 1.242(3) . ?
O2 C18 1.243(3) . ?
N2 H2 0.8600 . ?
N2 C18 1.331(4) . ?
N2 C26 1.471(3) . ?
N1 H1 0.8600 . ?
N1 C1 1.336(3) . ?
N1 C9 1.468(3) . ?
C2 C1 1.490(4) . ?
C2 C7 1.400(4) . ?
C2 C3 1.387(4) . ?
C27 C26 1.511(4) . ?
C27 C32 1.394(4) . ?
C27 C28 1.392(4) . ?
C10 C9 1.511(4) . ?
C10 C15 1.389(5) . ?
C10 C11 1.395(5) . ?
C18 C19 1.493(4) . ?
C7 C8 1.504(4) . ?
C7 C6 1.392(4) . ?
C26 H26 0.9800 . ?
C26 C25 1.525(4) . ?
C9 H9 0.9800 . ?
C9 C8 1.521(4) . ?
C8 H8 0.9800 . ?
C8 C17 1.524(4) . ?
C19 C24 1.395(4) . ?
C19 C20 1.384(5) . ?
C25 H25 0.9800 . ?
C25 C24 1.499(4) . ?
C25 C34 1.527(4) . ?
C24 C23 1.394(5) . ?
C32 C31 1.392(4) . ?
C32 C33 1.506(5) . ?
C28 H28 0.9300 . ?
C28 C29 1.379(4) . ?
C15 C16 1.511(5) . ?
C15 C14 1.395(5) . ?
C6 H6 0.9300 . ?
C6 C5 1.375(5) . ?
C34 H34A 0.9700 . ?
C34 H34B 0.9700 . ?
C34 C33 1.514(5) . ?
C3 H3 0.9300 . ?
C3 C4 1.385(5) . ?
C29 H29 0.9300 . ?
C29 C30 1.379(5) . ?
C16 H16A 0.9700 . ?
C16 H16B 0.9700 . ?
C16 C17 1.520(5) . ?
C17 H17A 0.9700 . ?
C17 H17B 0.9700 . ?
C11 H11 0.9300 . ?
C11 C12 1.375(5) . ?
C31 H31 0.9300 . ?
C31 C30 1.381(5) . ?
C33 H33A 0.9700 . ?
C33 H33B 0.9700 . ?
C23 H23 0.9300 . ?
C23 C22 1.377(6) . ?
C20 H20 0.9300 . ?
C20 C21 1.379(6) . ?
C5 H5 0.9300 . ?
C5 C4 1.386(6) . ?
C30 H30 0.9300 . ?
C4 H4 0.9300 . ?
C14 H14 0.9300 . ?
C14 C13 1.378(7) . ?
C21 H21 0.9300 . ?
C21 C22 1.371(6) . ?
C22 H22 0.9300 . ?
C13 H13 0.9300 . ?
C13 C12 1.393(7) . ?
C12 H12 0.9300 . ?

loop_
_twin_individual_id
_twin_individual_mass_fraction_refined
1 0.813(7)
2 0.187(7)
